data_2202221
loop_
_publ_author_name
'K. Rajagopal'
'R. V. Krishnakumar'
'M. Subha Nandhini'
'R. Malathi'
'S. S. Rajan'
'S. Natarajan'

_publ_section_title
;
 <small>L</small>-Leucinium oxalate
;
_journal_issue 6
_journal_name_full 'Acta Crystallographica Section E'
_journal_page_first o878
_journal_page_last o880
_journal_paper_doi 10.1107/S1600536803011267
_journal_volume 59
_journal_year 2003
_chemical_formula_iupac 'C6 H14 N O2 1+, C2 H O4 1-'
_chemical_formula_moiety 'C6 H14 N O2 1+, C2 H O4 1-'
_chemical_formula_sum 'C8 H15 N O6'
_chemical_formula_weight 221.21
_chemical_name_common 'L-Leucinium oxalate'
_chemical_name_systematic
;
L-Leucinium oxalate
;
_space_group_IT_number 1
_symmetry_cell_setting triclinic
_symmetry_space_group_name_Hall 'P 1'
_symmetry_space_group_name_H-M 'P 1'
_atom_sites_solution_hydrogens geom
_atom_sites_solution_primary direct
_atom_sites_solution_secondary difmap
_audit_creation_method SHELXL-97
_cell_angle_alpha 87.37(7)
_cell_angle_beta 99.64(5)
_cell_angle_gamma 100.35(6)
_cell_formula_units_Z 2
_cell_length_a 5.674(3)
_cell_length_b 9.803(9)
_cell_length_c 9.906(8)
_cell_measurement_reflns_used 25
_cell_measurement_temperature 293(2)
_cell_measurement_theta_max 72
_cell_measurement_theta_min 2.75
_cell_volume 534.3(7)
_computing_cell_refinement 'CAD-4 Software'
_computing_data_collection 'CAD-4 Software (Enraf-Nonius, 1989'
_computing_data_reduction 'CAD-4 Software'
_computing_molecular_graphics 'PLATON (Spek, 1999)'
_computing_publication_material SHELXL97
_computing_structure_refinement 'SHELXL97 (Sheldrick, 1997)'
_computing_structure_solution 'SHELXS97 (Sheldrick, 1990)'
_diffrn_ambient_temperature 293(2)
_diffrn_measured_fraction_theta_full 0.963
_diffrn_measured_fraction_theta_max 0.963
_diffrn_measurement_device_type 'Enraf-Nonius CAD-4'
_diffrn_measurement_method \w-2\q
_diffrn_radiation_monochromator graphite
_diffrn_radiation_source 'fine-focus sealed tube'
_diffrn_radiation_type CuK\a
_diffrn_radiation_wavelength 1.54178
_diffrn_reflns_av_R_equivalents 0.0453
_diffrn_reflns_av_sigmaI/netI 0.0208
_diffrn_reflns_limit_h_max 6
_diffrn_reflns_limit_h_min -4
_diffrn_reflns_limit_k_max 11
_diffrn_reflns_limit_k_min -12
_diffrn_reflns_limit_l_max 12
_diffrn_reflns_limit_l_min -12
_diffrn_reflns_number 2223
_diffrn_reflns_theta_full 72.00
_diffrn_reflns_theta_max 72.00
_diffrn_reflns_theta_min 4.59
_diffrn_standards_decay_% <2
_diffrn_standards_interval_time 60min
_diffrn_standards_number 2
_exptl_absorpt_coefficient_mu 1.020
_exptl_absorpt_correction_T_max 0.858
_exptl_absorpt_correction_T_min 0.773
_exptl_absorpt_correction_type '\y scan'
_exptl_absorpt_process_details '(North et al., 1968)'
_exptl_crystal_colour colourless
_exptl_crystal_density_diffrn 1.375
_exptl_crystal_density_meas 1.39(3)
_exptl_crystal_density_method 'flotation in a mixture of xylene and CCl~4~'
_exptl_crystal_description plate
_exptl_crystal_F_000 236
_exptl_crystal_size_max 0.35
_exptl_crystal_size_mid 0.20
_exptl_crystal_size_min 0.15
_refine_diff_density_max 0.273
_refine_diff_density_min -0.262
_refine_ls_extinction_coef 0.024(5)
_refine_ls_extinction_expression Fc^*^=kFc[1+0.001xFc^2^\l^3^/sin(2\q)]^-1/4^
_refine_ls_extinction_method SHELXL97
_refine_ls_goodness_of_fit_ref 1.038
_refine_ls_hydrogen_treatment constr
_refine_ls_matrix_type full
_refine_ls_number_parameters 272
_refine_ls_number_reflns 2003
_refine_ls_number_restraints 3
_refine_ls_restrained_S_all 1.037
_refine_ls_R_factor_all 0.0483
_refine_ls_R_factor_gt 0.0448
_refine_ls_shift/su_max <0.001
_refine_ls_shift/su_mean 0.000
_refine_ls_structure_factor_coef Fsqd
_refine_ls_weighting_details 'calc w = 1/[\s^2^(Fo^2^)+(0.0934P)^2^+0.031P] where P = (Fo^2^+2Fc^2^)/3'
_refine_ls_weighting_scheme calc
_refine_ls_wR_factor_gt 0.1132
_refine_ls_wR_factor_ref 0.1166
_reflns_number_gt 1866
_reflns_number_total 2003
_reflns_threshold_expression I>2\s(I)
_cod_data_source_file wn6161.cif
_cod_data_source_block I
_cod_database_code 2202221
_cod_database_fobs_code 2202221

loop_
_symmetry_equiv_pos_as_xyz
'x, y, z'

loop_
_atom_site_label
_atom_site_fract_x
_atom_site_fract_y
_atom_site_fract_z
_atom_site_U_iso_or_equiv
_atom_site_adp_type
_atom_site_calc_flag
_atom_site_refinement_flags
_atom_site_occupancy
_atom_site_disorder_assembly
_atom_site_disorder_group
_atom_site_type_symbol
O11 0.6308(5) 0.2550(2) 0.5904(3) 0.0628(7) Uani d . 1 . . O
H11 0.6659 0.3331 0.5580 0.094 Uiso calc R 1 . . H
O12 0.3846(4) 0.2159(2) 0.3905(2) 0.0502(6) Uani d . 1 . . O
O21 0.6788(6) 0.1131(2) 0.1400(3) 0.0658(8) Uani d . 1 . . O
H21 0.5955 0.0528 0.1802 0.099 Uiso calc R 1 . . H
O22 0.8599(4) 0.1733(2) 0.3515(2) 0.0473(5) Uani d . 1 . . O
O31 0.7642(4) 0.8191(2) 0.2095(3) 0.0508(6) Uani d . 1 . . O
H31 0.8783 0.7786 0.2082 0.076 Uiso calc R 1 . . H
O32 0.5463(5) 0.6055(2) 0.1970(3) 0.0584(7) Uani d . 1 . . O
O33 0.3719(4) 0.92160(19) 0.2395(2) 0.0445(5) Uani d . 1 . . O
O34 0.1472(4) 0.7104(2) 0.2157(2) 0.0460(5) Uani d . 1 . . O
O41 0.4537(4) 0.5704(2) 0.5233(2) 0.0483(5) Uani d . 1 . . O
H41 0.3380 0.6090 0.5267 0.072 Uiso calc R 1 . . H
O42 0.6609(4) 0.7870(2) 0.5320(3) 0.0520(6) Uani d . 1 . . O
O43 0.8545(4) 0.4770(2) 0.4831(3) 0.0501(6) Uani d . 1 . . O
O44 1.0744(4) 0.6853(2) 0.5317(2) 0.0445(5) Uani d . 1 . . O
N11 0.1556(5) -0.0283(2) 0.4688(3) 0.0444(6) Uani d . 1 . . N
H11A 0.0906 -0.1084 0.5046 0.067 Uiso calc R 1 . . H
H11B 0.2202 -0.0448 0.3966 0.067 Uiso calc R 1 . . H
H11C 0.0408 0.0229 0.4427 0.067 Uiso calc R 1 . . H
N21 1.1085(5) 0.4117(2) 0.2699(3) 0.0442(6) Uani d . 1 . . N
H21A 1.1960 0.4836 0.2325 0.066 Uiso calc R 1 . . H
H21B 1.2064 0.3684 0.3297 0.066 Uiso calc R 1 . . H
H21C 1.0020 0.4416 0.3128 0.066 Uiso calc R 1 . . H
C11 0.4550(6) 0.1830(3) 0.5069(3) 0.0424(6) Uani d . 1 . . C
C12 0.3478(6) 0.0474(3) 0.5730(3) 0.0419(7) Uani d . 1 . . C
H12 0.4755 -0.0086 0.5996 0.050 Uiso calc R 1 . . H
C13 0.2465(6) 0.0767(3) 0.7010(3) 0.0485(7) Uani d . 1 . . C
H13A 0.3721 0.1374 0.7596 0.058 Uiso calc R 1 . . H
H13B 0.1128 0.1264 0.6727 0.058 Uiso calc R 1 . . H
C14 0.1571(6) -0.0505(3) 0.7853(3) 0.0510(8) Uani d . 1 . . C
H14 0.0281 -0.1107 0.7263 0.061 Uiso calc R 1 . . H
C15 0.0470(9) -0.0023(5) 0.9027(4) 0.0748(12) Uani d . 1 . . C
H15A -0.0113 -0.0813 0.9565 0.112 Uiso calc R 1 . . H
H15B -0.0854 0.0440 0.8653 0.112 Uiso calc R 1 . . H
H15C 0.1688 0.0604 0.9595 0.112 Uiso calc R 1 . . H
C16 0.3528(8) -0.1329(4) 0.8400(4) 0.0687(10) Uani d . 1 . . C
H16A 0.2860 -0.2120 0.8909 0.103 Uiso calc R 1 . . H
H16B 0.4806 -0.0759 0.8989 0.103 Uiso calc R 1 . . H
H16C 0.4168 -0.1635 0.7651 0.103 Uiso calc R 1 . . H
C21 0.8314(6) 0.1932(3) 0.2297(3) 0.0417(6) Uani d . 1 . . C
C22 0.9758(6) 0.3135(3) 0.1601(3) 0.0405(6) Uani d . 1 . . C
H22 1.0966 0.2773 0.1185 0.049 Uiso calc R 1 . . H
C23 0.8240(6) 0.3867(3) 0.0483(3) 0.0463(7) Uani d . 1 . . C
H23A 0.7263 0.4380 0.0912 0.056 Uiso calc R 1 . . H
H23B 0.7136 0.3168 -0.0084 0.056 Uiso calc R 1 . . H
C24 0.9670(7) 0.4868(3) -0.0449(3) 0.0518(8) Uani d . 1 . . C
H24 1.0874 0.5533 0.0126 0.062 Uiso calc R 1 . . H
C25 0.7928(10) 0.5656(5) -0.1354(4) 0.0753(12) Uani d . 1 . . C
H25A 0.7118 0.6129 -0.0793 0.113 Uiso calc R 1 . . H
H25B 0.6749 0.5019 -0.1933 0.113 Uiso calc R 1 . . H
H25C 0.8813 0.6320 -0.1910 0.113 Uiso calc R 1 . . H
C26 1.0985(9) 0.4118(5) -0.1313(5) 0.0764(12) Uani d . 1 . . C
H26A 1.1868 0.4779 -0.1872 0.115 Uiso calc R 1 . . H
H26B 0.9825 0.3467 -0.1888 0.115 Uiso calc R 1 . . H
H26C 1.2095 0.3633 -0.0725 0.115 Uiso calc R 1 . . H
C31 0.5642(5) 0.7285(3) 0.2061(3) 0.0366(6) Uani d . 1 . . C
C32 0.3423(5) 0.7946(3) 0.2207(3) 0.0357(6) Uani d . 1 . . C
C41 0.6513(5) 0.6642(3) 0.5247(3) 0.0362(6) Uani d . 1 . . C
C42 0.8774(5) 0.6016(3) 0.5124(3) 0.0360(6) Uani d . 1 . . C

loop_
_atom_site_aniso_label
_atom_site_aniso_U_11
_atom_site_aniso_U_22
_atom_site_aniso_U_33
_atom_site_aniso_U_12
_atom_site_aniso_U_13
_atom_site_aniso_U_23
O11 0.0683(16) 0.0460(13) 0.0585(13) -0.0266(11) 0.0061(12) 0.0024(10)
O12 0.0443(13) 0.0377(11) 0.0622(14) -0.0047(10) 0.0066(10) 0.0113(10)
O21 0.0841(19) 0.0412(12) 0.0564(13) -0.0303(12) 0.0111(12) -0.0005(10)
O22 0.0452(12) 0.0398(11) 0.0521(12) -0.0046(9) 0.0093(9) 0.0072(9)
O31 0.0326(11) 0.0369(11) 0.0805(16) -0.0050(9) 0.0140(10) -0.0018(10)
O32 0.0457(13) 0.0322(12) 0.0991(19) -0.0014(10) 0.0247(13) -0.0055(11)
O33 0.0448(13) 0.0276(9) 0.0591(12) -0.0038(9) 0.0130(10) -0.0033(8)
O34 0.0332(11) 0.0321(10) 0.0695(13) -0.0077(8) 0.0133(9) -0.0021(9)
O41 0.0314(11) 0.0366(11) 0.0732(15) -0.0054(9) 0.0096(10) -0.0031(9)
O42 0.0441(13) 0.0324(11) 0.0783(15) 0.0007(9) 0.0126(11) -0.0012(9)
O43 0.0426(12) 0.0281(10) 0.0788(15) -0.0054(9) 0.0188(10) -0.0043(9)
O44 0.0320(11) 0.0315(10) 0.0666(12) -0.0064(8) 0.0107(9) -0.0003(8)
N11 0.0543(16) 0.0271(11) 0.0479(13) -0.0068(10) 0.0123(11) -0.0002(9)
N21 0.0478(14) 0.0271(11) 0.0507(13) -0.0093(10) 0.0063(11) 0.0037(9)
C11 0.0386(16) 0.0296(13) 0.0559(16) -0.0067(11) 0.0121(12) -0.0004(11)
C12 0.0446(17) 0.0257(12) 0.0518(15) -0.0048(11) 0.0101(12) -0.0001(11)
C13 0.0530(19) 0.0387(15) 0.0516(16) -0.0050(13) 0.0152(13) -0.0047(12)
C14 0.053(2) 0.0463(16) 0.0460(15) -0.0133(14) 0.0099(13) 0.0013(12)
C15 0.073(3) 0.088(3) 0.062(2) -0.005(2) 0.0296(19) 0.0040(19)
C16 0.077(3) 0.063(2) 0.059(2) 0.000(2) 0.0081(18) 0.0150(16)
C21 0.0427(16) 0.0273(12) 0.0516(15) -0.0035(11) 0.0086(12) 0.0016(10)
C22 0.0441(16) 0.0271(12) 0.0470(14) -0.0059(11) 0.0115(12) -0.0001(10)
C23 0.0455(17) 0.0377(14) 0.0496(15) -0.0043(12) 0.0050(12) 0.0058(11)
C24 0.060(2) 0.0411(15) 0.0444(15) -0.0122(14) 0.0032(14) 0.0035(11)
C25 0.096(3) 0.061(2) 0.061(2) 0.006(2) 0.005(2) 0.0207(17)
C26 0.073(3) 0.092(3) 0.065(2) 0.008(2) 0.024(2) 0.016(2)
C31 0.0331(14) 0.0313(12) 0.0415(13) -0.0043(10) 0.0064(10) 0.0019(10)
C32 0.0356(15) 0.0302(13) 0.0379(13) -0.0046(11) 0.0076(10) 0.0000(10)
C41 0.0369(15) 0.0305(13) 0.0376(12) -0.0031(11) 0.0055(10) 0.0000(10)
C42 0.0325(14) 0.0285(12) 0.0427(13) -0.0062(11) 0.0074(10) 0.0029(10)

loop_
_atom_type_symbol
_atom_type_description
_atom_type_scat_dispersion_real
_atom_type_scat_dispersion_imag
_atom_type_scat_source
C C 0.0181 0.0091 'International Tables Vol C Tables 4.2.6.8 and 6.1.1.4'
H H 0.0000 0.0000 'International Tables Vol C Tables 4.2.6.8 and 6.1.1.4'
O O 0.0492 0.0322 'International Tables Vol C Tables 4.2.6.8 and 6.1.1.4'
N N 0.0311 0.0180 'International Tables Vol C Tables 4.2.6.8 and 6.1.1.4'

loop_
_geom_angle_atom_site_label_1
_geom_angle_atom_site_label_2
_geom_angle_atom_site_label_3
_geom_angle
C11 O11 H11 109.5
C21 O21 H21 109.5
C31 O31 H31 109.5
C41 O41 H41 109.5
C12 N11 H11A 109.5
C12 N11 H11B 109.5
H11A N11 H11B 109.5
C12 N11 H11C 109.5
H11A N11 H11C 109.5
H11B N11 H11C 109.5
C22 N21 H21A 109.5
C22 N21 H21B 109.5
H21A N21 H21B 109.5
C22 N21 H21C 109.5
H21A N21 H21C 109.5
H21B N21 H21C 109.5
O12 C11 O11 125.3(3)
O12 C11 C12 122.7(3)
O11 C11 C12 111.9(3)
N11 C12 C11 107.7(2)
N11 C12 C13 111.6(3)
C11 C12 C13 110.4(2)
N11 C12 H12 109.1
C11 C12 H12 109.1
C13 C12 H12 109.1
C14 C13 C12 115.7(3)
C14 C13 H13A 108.3
C12 C13 H13A 108.3
C14 C13 H13B 108.3
C12 C13 H13B 108.3
H13A C13 H13B 107.4
C16 C14 C13 113.1(3)
C16 C14 C15 110.8(3)
C13 C14 C15 108.4(3)
C16 C14 H14 108.1
C13 C14 H14 108.1
C15 C14 H14 108.1
C14 C15 H15A 109.5
C14 C15 H15B 109.5
H15A C15 H15B 109.5
C14 C15 H15C 109.5
H15A C15 H15C 109.5
H15B C15 H15C 109.5
C14 C16 H16A 109.5
C14 C16 H16B 109.5
H16A C16 H16B 109.5
C14 C16 H16C 109.5
H16A C16 H16C 109.5
H16B C16 H16C 109.5
O22 C21 O21 125.0(3)
O22 C21 C22 123.6(3)
O21 C21 C22 111.4(3)
N21 C22 C21 107.1(2)
N21 C22 C23 111.3(2)
C21 C22 C23 114.3(3)
N21 C22 H22 108.0
C21 C22 H22 108.0
C23 C22 H22 108.0
C22 C23 C24 115.7(3)
C22 C23 H23A 108.4
C24 C23 H23A 108.4
C22 C23 H23B 108.4
C24 C23 H23B 108.4
H23A C23 H23B 107.4
C25 C24 C26 110.5(3)
C25 C24 C23 108.6(3)
C26 C24 C23 112.0(3)
C25 C24 H24 108.5
C26 C24 H24 108.5
C23 C24 H24 108.5
C24 C25 H25A 109.5
C24 C25 H25B 109.5
H25A C25 H25B 109.5
C24 C25 H25C 109.5
H25A C25 H25C 109.5
H25B C25 H25C 109.5
C24 C26 H26A 109.5
C24 C26 H26B 109.5
H26A C26 H26B 109.5
C24 C26 H26C 109.5
H26A C26 H26C 109.5
H26B C26 H26C 109.5
O32 C31 O31 125.8(3)
O32 C31 C32 121.1(3)
O31 C31 C32 113.1(2)
O33 C32 O34 126.4(3)
O33 C32 C31 119.0(2)
O34 C32 C31 114.5(2)
O42 C41 O41 125.1(3)
O42 C41 C42 121.7(3)
O41 C41 C42 113.2(2)
O43 C42 O44 125.2(3)
O43 C42 C41 120.0(2)
O44 C42 C41 114.8(2)

loop_
_geom_bond_atom_site_label_1
_geom_bond_atom_site_label_2
_geom_bond_site_symmetry_2
_geom_bond_distance
_geom_bond_publ_flag
O11 C11 . 1.304(4) ?
O11 H11 . 0.8200 ?
O12 C11 . 1.205(4) ?
O21 C21 . 1.311(4) ?
O21 H21 . 0.8200 ?
O22 C21 . 1.202(4) ?
O31 C31 . 1.306(4) ?
O31 H31 . 0.8200 ?
O32 C31 . 1.198(4) ?
O33 C32 . 1.244(4) ?
O34 C32 . 1.251(4) ?
O41 C41 . 1.315(3) ?
O41 H41 . 0.8200 ?
O42 C41 . 1.200(4) ?
O43 C42 . 1.247(4) ?
O44 C42 . 1.254(3) ?
N11 C12 . 1.486(4) ?
N11 H11A . 0.8900 ?
N11 H11B . 0.8900 ?
N11 H11C . 0.8900 ?
N21 C22 . 1.497(4) ?
N21 H21A . 0.8900 ?
N21 H21B . 0.8900 ?
N21 H21C . 0.8900 ?
C11 C12 . 1.526(4) ?
C12 C13 . 1.535(4) ?
C12 H12 . 0.9800 ?
C13 C14 . 1.525(4) ?
C13 H13A . 0.9700 ?
C13 H13B . 0.9700 ?
C14 C16 . 1.504(6) ?
C14 C15 . 1.537(6) ?
C14 H14 . 0.9800 ?
C15 H15A . 0.9600 ?
C15 H15B . 0.9600 ?
C15 H15C . 0.9600 ?
C16 H16A . 0.9600 ?
C16 H16B . 0.9600 ?
C16 H16C . 0.9600 ?
C21 C22 . 1.518(4) ?
C22 C23 . 1.521(4) ?
C22 H22 . 0.9800 ?
C23 C24 . 1.535(4) ?
C23 H23A . 0.9700 ?
C23 H23B . 0.9700 ?
C24 C25 . 1.513(6) ?
C24 C26 . 1.516(6) ?
C24 H24 . 0.9800 ?
C25 H25A . 0.9600 ?
C25 H25B . 0.9600 ?
C25 H25C . 0.9600 ?
C26 H26A . 0.9600 ?
C26 H26B . 0.9600 ?
C26 H26C . 0.9600 ?
C31 C32 . 1.546(4) ?
C41 C42 . 1.543(4) ?

loop_
_geom_hbond_atom_site_label_D
_geom_hbond_atom_site_label_H
_geom_hbond_atom_site_label_A
_geom_hbond_site_symmetry_A
_geom_hbond_distance_DH
_geom_hbond_distance_HA
_geom_hbond_distance_DA
_geom_hbond_angle_DHA
O11 H11 O43 . 0.82 1.82 2.593(4) 157
O21 H21 O33 1_545 0.82 1.79 2.600(4) 169
O31 H31 O34 1_655 0.82 1.76 2.578(3) 173
O41 H41 O44 1_455 0.82 1.80 2.616(3) 177
N11 H11A O44 1_445 0.89 2.02 2.820(4) 150
N11 H11B O33 1_545 0.89 1.97 2.856(4) 178
N11 H11C O22 1_455 0.89 2.04 2.898(4) 162
N21 H21A O32 1_655 0.89 2.20 3.013(4) 152
N21 H21B O12 1_655 0.89 1.97 2.795(4) 154
N21 H21C O43 . 0.89 2.07 2.902(4) 155

loop_
_geom_torsion_atom_site_label_1
_geom_torsion_atom_site_label_2
_geom_torsion_atom_site_label_3
_geom_torsion_atom_site_label_4
_geom_torsion
_geom_torsion_publ_flag
O12 C11 C12 N11 0.6(4) y
O11 C11 C12 N11 -178.3(3) y
O12 C11 C12 C13 -121.4(3) y
O11 C11 C12 C13 59.7(4) y
N11 C12 C13 C14 66.4(4) y
C11 C12 C13 C14 -174.0(3) y
C12 C13 C14 C16 60.5(4) y
C12 C13 C14 C15 -176.2(3) y
O32 C31 C32 O33 175.0(3) y
O31 C31 C32 O33 -3.0(4) y
O32 C31 C32 O34 -3.0(4) y
O31 C31 C32 O34 179.0(3) y
O22 C21 C22 N21 -12.2(4) y
O21 C21 C22 N21 169.6(3) y
O22 C21 C22 C23 -135.9(3) y
O21 C21 C22 C23 45.9(4) y
N21 C22 C23 C24 71.3(4) y
C21 C22 C23 C24 -167.2(3) y
C22 C23 C24 C25 -171.7(3) y
C22 C23 C24 C26 66.0(4) y
O42 C41 C42 O43 -168.5(3) y
O41 C41 C42 O43 10.1(4) y
O42 C41 C42 O44 10.4(4) y
O41 C41 C42 O44 -170.9(3) y

loop_
_cod_related_entry_id
_cod_related_entry_database
_cod_related_entry_code
1 ChemSpider 30654697
